data_2106338
loop_
_publ_author_name
'Herren, F.'
'Ludi, A.'

_publ_section_title
;
 Single-crystal neutron diffraction of Cs2 K Fe (C N)6 at 2.4 K
;
_journal_name_full 'Acta Crystallographica B (24,1968-38,1982)'
_journal_page_first 3129
_journal_page_last 3130
_journal_volume 35
_journal_year 1979
_chemical_formula_sum 'C6 Cs2 Fe K N6'
_chemical_name_systematic 'Cs2 K (Fe (C N)6)'
_space_group_IT_number 14
_symmetry_space_group_name_Hall '-P 2yn'
_symmetry_space_group_name_H-M 'P 1 21/n 1'
_cell_angle_alpha 90
_cell_angle_beta 90.71
_cell_angle_gamma 90
_cell_formula_units_Z 2
_cell_length_a 10.936
_cell_length_b 8.118
_cell_length_c 7.542
_cell_volume 669.516
_citation_journal_id_ASTM ACBCAR
_cod_data_source_file Herren_ACBCAR_1979_1988.cif
_cod_data_source_block C6Cs2Fe1K1N6
_cod_original_cell_volume 669.5156
_cod_original_sg_symbol_Hall '-P 2ybc (x-z,y,z)'
_cod_original_formula_sum 'C6 Cs2 Fe1 K1 N6'
_cod_database_code 2106338

loop_
_symmetry_equiv_pos_as_xyz
x,y,z
-x+1/2,y+1/2,-z+1/2
-x,-y,-z
x-1/2,-y-1/2,z-1/2

loop_
_atom_site_label
_atom_site_type_symbol
_atom_site_fract_x
_atom_site_fract_y
_atom_site_fract_z
_atom_site_occupancy
_atom_site_U_iso_or_equiv
K1 K+1 0 0.5 0.5 1 0.0
Fe1 Fe+3 0 0 0 1 0.0
N1 N-3 0.056 0.2 -0.3344 1 0.0
C2 C+2 0.0425 -0.203 -0.1236 1 0.0
C1 C+2 0.0331 0.127 -0.2088 1 0.0
N3 N-3 0.2669 0.043 0.1255 1 0.0
Cs1 Cs+1 0.2522 0.419 -0.0273 1 0.0
N2 N-3 0.0697 -0.32 -0.1996 1 0.0
C3 C+2 0.1666 0.025 0.0772 1 0.0
